data_2206614
loop_
_publ_author_name
'Elise J. C. de Vries'
'Martin W. Bredenkamp'
'Tia Jacobs'
'Gareth O. Lloyd'

_publ_section_title
;
 <i>O</i>-[4-(2,2,4-Trimethylchroman-4-yl)phenyl]
 <i>N</i>,<i>N</i>-dimethylthiocarbamate
;
_journal_coeditor_code AC6188
_journal_issue 9
_journal_name_full 'Acta Crystallographica Section E'
_journal_page_first o2871
_journal_page_last o2872
_journal_paper_doi 10.1107/S160053680502502X
_journal_volume 61
_journal_year 2005
_chemical_formula_iupac 'C21 H25 N O2 S'
_chemical_formula_moiety 'C21 H25 N O2 S'
_chemical_formula_sum 'C21 H25 N O2 S'
_chemical_formula_weight 355.48
_chemical_name_common O-[p-(2,2,4-Trimethylchroman-4-yl)phenyl]dimethylthiocarbamate
_chemical_name_systematic
;
O-[4-(2,2,4-Trimethylchroman-4-yl)phenyl] N,N-dimethylthiocarbamate
;
_space_group_IT_number 15
_symmetry_cell_setting monoclinic
_symmetry_space_group_name_Hall '-C 2yc'
_symmetry_space_group_name_H-M 'C 1 2/c 1'
_atom_sites_solution_hydrogens geom
_atom_sites_solution_primary direct
_atom_sites_solution_secondary difmap
_audit_creation_method SHELXL-97
_cell_angle_alpha 90.00
_cell_angle_beta 99.733(3)
_cell_angle_gamma 90.00
_cell_formula_units_Z 8
_cell_length_a 41.017(8)
_cell_length_b 6.6341(13)
_cell_length_c 14.048(3)
_cell_measurement_reflns_used 4336
_cell_measurement_temperature 100(2)
_cell_measurement_theta_max 28.26
_cell_measurement_theta_min 2.02
_cell_volume 3767.6(13)
_computing_cell_refinement 'SAINT (Bruker, 2002)'
_computing_data_collection 'SMART (Bruker, 2001)'
_computing_data_reduction SAINT
_computing_molecular_graphics
;
X-SEED (Atwood & Barbour, 2003; Barbour, 2001)
;
_computing_publication_material
;
X-SEED
;
_computing_structure_refinement 'SHELXL97 (Sheldrick, 1997)'
_computing_structure_solution 'SHELXS97 (Sheldrick, 1997)'
_diffrn_ambient_temperature 100(2)
_diffrn_measured_fraction_theta_full 0.998
_diffrn_measured_fraction_theta_max 0.927
_diffrn_measurement_device_type 'Bruker APEX CCD area-detector'
_diffrn_measurement_method \w
_diffrn_radiation_monochromator graphite
_diffrn_radiation_source 'fine-focus sealed tube'
_diffrn_radiation_type MoK\a
_diffrn_radiation_wavelength 0.71073
_diffrn_reflns_av_R_equivalents 0.0362
_diffrn_reflns_av_sigmaI/netI 0.0483
_diffrn_reflns_limit_h_max 53
_diffrn_reflns_limit_h_min -53
_diffrn_reflns_limit_k_max 8
_diffrn_reflns_limit_k_min -8
_diffrn_reflns_limit_l_max 18
_diffrn_reflns_limit_l_min -13
_diffrn_reflns_number 10853
_diffrn_reflns_theta_full 25.00
_diffrn_reflns_theta_max 28.26
_diffrn_reflns_theta_min 2.02
_diffrn_standards_number 0
_exptl_absorpt_coefficient_mu 0.186
_exptl_absorpt_correction_T_max 0.9817
_exptl_absorpt_correction_T_min 0.8835
_exptl_absorpt_correction_type multi-scan
_exptl_absorpt_process_details '(Blessing, 1995)'
_exptl_crystal_colour colourless
_exptl_crystal_density_diffrn 1.253
_exptl_crystal_density_method 'not measured'
_exptl_crystal_description 'Rectangular block'
_exptl_crystal_F_000 1520
_exptl_crystal_size_max 0.30
_exptl_crystal_size_mid 0.20
_exptl_crystal_size_min 0.10
_refine_diff_density_max 0.749
_refine_diff_density_min -0.351
_refine_ls_extinction_method none
_refine_ls_goodness_of_fit_ref 1.183
_refine_ls_hydrogen_treatment constr
_refine_ls_matrix_type full
_refine_ls_number_parameters 228
_refine_ls_number_reflns 4336
_refine_ls_number_restraints 0
_refine_ls_restrained_S_all 1.183
_refine_ls_R_factor_all 0.0844
_refine_ls_R_factor_gt 0.0710
_refine_ls_shift/su_max 0.000
_refine_ls_shift/su_mean 0.000
_refine_ls_structure_factor_coef Fsqd
_refine_ls_weighting_details 'calc w = 1/[\s^2^(Fo^2^)+(0.0633P)^2^+8.1707P] where P = (Fo^2^+2Fc^2^)/3'
_refine_ls_weighting_scheme calc
_refine_ls_wR_factor_gt 0.1545
_refine_ls_wR_factor_ref 0.1608
_reflns_number_gt 3699
_reflns_number_total 4336
_reflns_threshold_expression I>2\s(I)
_cod_data_source_file ac6188.cif
_cod_data_source_block I
_cod_original_sg_symbol_H-M 'C 2/c'
_cod_database_code 2206614
_cod_database_fobs_code 2206614

loop_
_symmetry_equiv_pos_as_xyz
'x, y, z'
'-x, y, -z+1/2'
'x+1/2, y+1/2, z'
'-x+1/2, y+1/2, -z+1/2'
'-x, -y, -z'
'x, -y, z-1/2'
'-x+1/2, -y+1/2, -z'
'x+1/2, -y+1/2, z-1/2'

loop_
_atom_site_label
_atom_site_fract_x
_atom_site_fract_y
_atom_site_fract_z
_atom_site_U_iso_or_equiv
_atom_site_adp_type
_atom_site_calc_flag
_atom_site_refinement_flags
_atom_site_occupancy
_atom_site_type_symbol
O1 0.20912(4) 0.0148(3) 0.31256(14) 0.0204(4) Uani d . 1 O
C2 0.18842(6) -0.0830(4) 0.37265(19) 0.0181(5) Uani d . 1 C
C3 0.15433(6) -0.1178(4) 0.31283(19) 0.0167(5) Uani d . 1 C
H3B 0.1402 -0.1828 0.3545 0.020 Uiso calc R 1 H
H3A 0.1566 -0.2137 0.2604 0.020 Uiso calc R 1 H
C4 0.13644(6) 0.0716(4) 0.26741(18) 0.0147(5) Uani d . 1 C
C5 0.15167(6) 0.3690(4) 0.16946(18) 0.0173(5) Uani d . 1 C
H5 0.1287 0.3974 0.1523 0.021 Uiso calc R 1 H
C6 0.17408(7) 0.4885(4) 0.13213(18) 0.0199(5) Uani d . 1 C
H6 0.1666 0.5981 0.0906 0.024 Uiso calc R 1 H
C7 0.20759(7) 0.4471(4) 0.15577(19) 0.0205(6) Uani d . 1 C
H7 0.2232 0.5279 0.1301 0.025 Uiso calc R 1 H
C8 0.21832(6) 0.2886(4) 0.21656(19) 0.0206(6) Uani d . 1 C
H8 0.2413 0.2599 0.2325 0.025 Uiso calc R 1 H
C9 0.19548(6) 0.1701(4) 0.25477(18) 0.0170(5) Uani d . 1 C
C10 0.16170(6) 0.2075(4) 0.23166(17) 0.0145(5) Uani d . 1 C
C11 0.11766(6) 0.1767(4) 0.33934(18) 0.0144(5) Uani d . 1 C
C12 0.12415(6) 0.3740(4) 0.37115(17) 0.0138(5) Uani d . 1 C
H12 0.1407 0.4492 0.3470 0.017 Uiso calc R 1 H
C13 0.10707(6) 0.4631(4) 0.43722(18) 0.0164(5) Uani d . 1 C
H13 0.1118 0.5976 0.4582 0.020 Uiso calc R 1 H
C14 0.08307(6) 0.3535(4) 0.47196(18) 0.0160(5) Uani d . 1 C
C15 0.07575(6) 0.1584(4) 0.44234(18) 0.0167(5) Uani d . 1 C
H15 0.0591 0.0845 0.4668 0.020 Uiso calc R 1 H
C16 0.09309(6) 0.0717(4) 0.37616(18) 0.0166(5) Uani d . 1 C
H16 0.0881 -0.0627 0.3554 0.020 Uiso calc R 1 H
O17 0.06792(4) 0.4277(3) 0.54755(12) 0.0189(4) Uani d . 1 O
C18 0.04657(6) 0.5859(4) 0.53295(18) 0.0143(5) Uani d . 1 C
S19 0.032450(16) 0.68291(10) 0.42437(4) 0.01729(17) Uani d . 1 S
N20 0.03892(5) 0.6459(3) 0.61621(15) 0.0171(5) Uani d . 1 N
C21 0.20513(7) -0.2827(4) 0.3999(2) 0.0228(6) Uani d . 1 C
H21A 0.2270 -0.2590 0.4384 0.034 Uiso calc R 1 H
H21B 0.2075 -0.3571 0.3412 0.034 Uiso calc R 1 H
H21C 0.1917 -0.3616 0.4378 0.034 Uiso calc R 1 H
C22 0.18856(7) 0.0475(4) 0.46297(19) 0.0236(6) Uani d . 1 C
H22A 0.1776 0.1763 0.4443 0.035 Uiso calc R 1 H
H22B 0.2114 0.0722 0.4941 0.035 Uiso calc R 1 H
H22C 0.1767 -0.0228 0.5081 0.035 Uiso calc R 1 H
C23 0.11087(6) 0.0008(4) 0.17978(19) 0.0198(5) Uani d . 1 C
H23A 0.0945 -0.0868 0.2022 0.030 Uiso calc R 1 H
H23C 0.1222 -0.0739 0.1349 0.030 Uiso calc R 1 H
H23B 0.0997 0.1184 0.1468 0.030 Uiso calc R 1 H
C24 0.01602(7) 0.8117(4) 0.6208(2) 0.0251(6) Uani d . 1 C
H24A 0.0157 0.8992 0.5645 0.038 Uiso calc R 1 H
H24B 0.0232 0.8896 0.6799 0.038 Uiso calc R 1 H
H24C -0.0062 0.7579 0.6212 0.038 Uiso calc R 1 H
C25 0.04846(7) 0.5296(4) 0.70528(18) 0.0219(6) Uani d . 1 C
H25A 0.0340 0.4119 0.7043 0.033 Uiso calc R 1 H
H25B 0.0464 0.6144 0.7610 0.033 Uiso calc R 1 H
H25C 0.0714 0.4847 0.7101 0.033 Uiso calc R 1 H

loop_
_atom_site_aniso_label
_atom_site_aniso_U_11
_atom_site_aniso_U_22
_atom_site_aniso_U_33
_atom_site_aniso_U_12
_atom_site_aniso_U_13
_atom_site_aniso_U_23
O1 0.0171(9) 0.0205(10) 0.0243(10) 0.0023(7) 0.0054(7) 0.0058(8)
C2 0.0182(12) 0.0193(13) 0.0175(12) 0.0026(10) 0.0048(10) 0.0011(10)
C3 0.0191(12) 0.0119(12) 0.0199(13) 0.0008(10) 0.0057(10) -0.0008(10)
C4 0.0161(11) 0.0122(12) 0.0156(12) 0.0001(9) 0.0020(9) -0.0021(9)
C5 0.0178(12) 0.0183(13) 0.0160(12) 0.0006(10) 0.0039(10) -0.0018(10)
C6 0.0294(14) 0.0178(13) 0.0131(12) -0.0007(11) 0.0050(10) 0.0005(10)
C7 0.0248(13) 0.0211(14) 0.0172(13) -0.0056(11) 0.0082(10) -0.0007(10)
C8 0.0186(12) 0.0214(14) 0.0228(13) -0.0015(11) 0.0060(10) -0.0035(11)
C9 0.0194(12) 0.0170(13) 0.0146(12) 0.0010(10) 0.0031(10) -0.0022(10)
C10 0.0187(12) 0.0128(12) 0.0126(11) -0.0017(9) 0.0047(9) -0.0042(9)
C11 0.0139(11) 0.0142(12) 0.0149(12) 0.0028(9) 0.0020(9) 0.0007(9)
C12 0.0147(11) 0.0131(12) 0.0137(12) -0.0010(9) 0.0025(9) 0.0013(9)
C13 0.0197(12) 0.0138(12) 0.0152(12) 0.0013(10) 0.0016(10) -0.0008(10)
C14 0.0185(12) 0.0172(13) 0.0131(12) 0.0046(10) 0.0047(9) 0.0018(9)
C15 0.0146(11) 0.0184(13) 0.0175(12) 0.0004(10) 0.0037(9) 0.0042(10)
C16 0.0180(12) 0.0121(12) 0.0194(12) -0.0005(9) 0.0024(10) 0.0011(10)
O17 0.0250(9) 0.0195(10) 0.0133(9) 0.0072(8) 0.0066(7) 0.0018(7)
C18 0.0132(11) 0.0127(12) 0.0171(12) -0.0021(9) 0.0028(9) -0.0009(9)
S19 0.0216(3) 0.0159(3) 0.0142(3) 0.0013(2) 0.0025(2) 0.0015(2)
N20 0.0195(10) 0.0171(11) 0.0154(10) 0.0015(9) 0.0051(8) 0.0007(8)
C21 0.0244(14) 0.0224(15) 0.0225(13) 0.0053(11) 0.0062(11) 0.0036(11)
C22 0.0275(14) 0.0235(15) 0.0184(13) 0.0035(11) -0.0001(11) -0.0021(11)
C23 0.0208(13) 0.0202(13) 0.0183(13) -0.0022(10) 0.0034(10) -0.0052(11)
C24 0.0290(15) 0.0234(15) 0.0245(14) 0.0046(12) 0.0092(11) -0.0050(11)
C25 0.0272(14) 0.0284(15) 0.0104(12) -0.0018(12) 0.0045(10) -0.0001(11)

loop_
_atom_type_symbol
_atom_type_description
_atom_type_scat_dispersion_real
_atom_type_scat_dispersion_imag
_atom_type_scat_source
C C 0.0033 0.0016 'International Tables Vol C Tables 4.2.6.8 and 6.1.1.4'
H H 0.0000 0.0000 'International Tables Vol C Tables 4.2.6.8 and 6.1.1.4'
O O 0.0106 0.0060 'International Tables Vol C Tables 4.2.6.8 and 6.1.1.4'
N N 0.0061 0.0033 'International Tables Vol C Tables 4.2.6.8 and 6.1.1.4'
S S 0.1246 0.1234 'International Tables Vol C Tables 4.2.6.8 and 6.1.1.4'

loop_
_geom_angle_atom_site_label_1
_geom_angle_atom_site_label_2
_geom_angle_atom_site_label_3
_geom_angle
C9 O1 C2 117.43(19)
O1 C2 C21 104.7(2)
O1 C2 C3 108.7(2)
C21 C2 C3 110.0(2)
O1 C2 C22 108.0(2)
C21 C2 C22 110.3(2)
C3 C2 C22 114.6(2)
C2 C3 C4 115.7(2)
C2 C3 H3B 108.3
C4 C3 H3B 108.3
C2 C3 H3A 108.3
C4 C3 H3A 108.3
H3B C3 H3A 107.4
C10 C4 C3 108.5(2)
C10 C4 C11 113.1(2)
C3 C4 C11 110.8(2)
C10 C4 C23 108.9(2)
C3 C4 C23 107.1(2)
C11 C4 C23 108.2(2)
C6 C5 C10 122.1(2)
C6 C5 H5 118.9
C10 C5 H5 118.9
C5 C6 C7 119.4(2)
C5 C6 H6 120.3
C7 C6 H6 120.3
C8 C7 C6 120.0(2)
C8 C7 H7 120.0
C6 C7 H7 120.0
C7 C8 C9 120.1(2)
C7 C8 H8 119.9
C9 C8 H8 119.9
O1 C9 C10 124.3(2)
O1 C9 C8 114.6(2)
C10 C9 C8 121.1(2)
C9 C10 C5 117.3(2)
C9 C10 C4 121.6(2)
C5 C10 C4 121.0(2)
C16 C11 C12 117.4(2)
C16 C11 C4 119.4(2)
C12 C11 C4 123.2(2)
C13 C12 C11 121.6(2)
C13 C12 H12 119.2
C11 C12 H12 119.2
C14 C13 C12 119.0(2)
C14 C13 H13 120.5
C12 C13 H13 120.5
C15 C14 C13 121.4(2)
C15 C14 O17 117.1(2)
C13 C14 O17 121.0(2)
C14 C15 C16 118.8(2)
C14 C15 H15 120.6
C16 C15 H15 120.6
C15 C16 C11 121.7(2)
C15 C16 H16 119.1
C11 C16 H16 119.1
C18 O17 C14 120.78(19)
N20 C18 O17 110.0(2)
N20 C18 S19 126.5(2)
O17 C18 S19 123.46(18)
C18 N20 C24 121.2(2)
C18 N20 C25 121.8(2)
C24 N20 C25 116.2(2)
C2 C21 H21A 109.5
C2 C21 H21B 109.5
H21A C21 H21B 109.5
C2 C21 H21C 109.5
H21A C21 H21C 109.5
H21B C21 H21C 109.5
C2 C22 H22A 109.5
C2 C22 H22B 109.5
H22A C22 H22B 109.5
C2 C22 H22C 109.5
H22A C22 H22C 109.5
H22B C22 H22C 109.5
C4 C23 H23A 109.5
C4 C23 H23C 109.5
H23A C23 H23C 109.5
C4 C23 H23B 109.5
H23A C23 H23B 109.5
H23C C23 H23B 109.5
N20 C24 H24A 109.5
N20 C24 H24B 109.5
H24A C24 H24B 109.5
N20 C24 H24C 109.5
H24A C24 H24C 109.5
H24B C24 H24C 109.5
N20 C25 H25A 109.5
N20 C25 H25B 109.5
H25A C25 H25B 109.5
N20 C25 H25C 109.5
H25A C25 H25C 109.5
H25B C25 H25C 109.5

loop_
_geom_bond_atom_site_label_1
_geom_bond_atom_site_label_2
_geom_bond_distance
O1 C9 1.372(3)
O1 C2 1.448(3)
C2 C21 1.511(4)
C2 C3 1.522(4)
C2 C22 1.535(4)
C3 C4 1.538(3)
C3 H3B 0.9900
C3 H3A 0.9900
C4 C10 1.521(3)
C4 C11 1.537(3)
C4 C23 1.549(3)
C5 C6 1.383(4)
C5 C10 1.400(4)
C5 H5 0.9500
C6 C7 1.386(4)
C6 H6 0.9500
C7 C8 1.379(4)
C7 H7 0.9500
C8 C9 1.398(4)
C8 H8 0.9500
C9 C10 1.391(3)
C11 C16 1.395(3)
C11 C12 1.394(3)
C12 C13 1.386(3)
C12 H12 0.9500
C13 C14 1.378(4)
C13 H13 0.9500
C14 C15 1.377(4)
C14 O17 1.407(3)
C15 C16 1.387(4)
C15 H15 0.9500
C16 H16 0.9500
O17 C18 1.360(3)
C18 N20 1.323(3)
C18 S19 1.667(3)
N20 C24 1.455(3)
N20 C25 1.466(3)
C21 H21A 0.9800
C21 H21B 0.9800
C21 H21C 0.9800
C22 H22A 0.9800
C22 H22B 0.9800
C22 H22C 0.9800
C23 H23A 0.9800
C23 H23C 0.9800
C23 H23B 0.9800
C24 H24A 0.9800
C24 H24B 0.9800
C24 H24C 0.9800
C25 H25A 0.9800
C25 H25B 0.9800
C25 H25C 0.9800

loop_
_geom_torsion_atom_site_label_1
_geom_torsion_atom_site_label_2
_geom_torsion_atom_site_label_3
_geom_torsion_atom_site_label_4
_geom_torsion
C9 O1 C2 C21 161.5(2)
C9 O1 C2 C3 44.0(3)
C9 O1 C2 C22 -81.0(3)
O1 C2 C3 C4 -57.3(3)
C21 C2 C3 C4 -171.4(2)
C22 C2 C3 C4 63.6(3)
C2 C3 C4 C10 39.6(3)
C2 C3 C4 C11 -85.2(3)
C2 C3 C4 C23 157.0(2)
C10 C5 C6 C7 0.7(4)
C5 C6 C7 C8 -0.4(4)
C6 C7 C8 C9 -0.3(4)
C2 O1 C9 C10 -16.7(3)
C2 O1 C9 C8 165.4(2)
C7 C8 C9 O1 178.7(2)
C7 C8 C9 C10 0.8(4)
O1 C9 C10 C5 -178.2(2)
C8 C9 C10 C5 -0.5(4)
O1 C9 C10 C4 -1.8(4)
C8 C9 C10 C4 176.0(2)
C6 C5 C10 C9 -0.3(4)
C6 C5 C10 C4 -176.7(2)
C3 C4 C10 C9 -9.9(3)
C11 C4 C10 C9 113.4(3)
C23 C4 C10 C9 -126.2(2)
C3 C4 C10 C5 166.4(2)
C11 C4 C10 C5 -70.3(3)
C23 C4 C10 C5 50.1(3)
C10 C4 C11 C16 178.3(2)
C3 C4 C11 C16 -59.6(3)
C23 C4 C11 C16 57.5(3)
C10 C4 C11 C12 -2.4(3)
C3 C4 C11 C12 119.7(3)
C23 C4 C11 C12 -123.2(3)
C16 C11 C12 C13 0.3(4)
C4 C11 C12 C13 -179.0(2)
C11 C12 C13 C14 -0.1(4)
C12 C13 C14 C15 -0.1(4)
C12 C13 C14 O17 172.2(2)
C13 C14 C15 C16 0.1(4)
O17 C14 C15 C16 -172.5(2)
C14 C15 C16 C11 0.2(4)
C12 C11 C16 C15 -0.4(4)
C4 C11 C16 C15 179.0(2)
C15 C14 O17 C18 -116.8(3)
C13 C14 O17 C18 70.6(3)
C14 O17 C18 N20 -171.8(2)
C14 O17 C18 S19 8.9(3)
O17 C18 N20 C24 -179.1(2)
S19 C18 N20 C24 0.2(4)
O17 C18 N20 C25 -9.5(3)
S19 C18 N20 C25 169.8(2)
